data_2006399
loop_
_publ_author_name
'Smeets, Wilberth J.J.'
'Spek, Anthony L.'
'Hoare, Jason L.'
'Canty, Allan J.'
'Hovestad, Neldes'
'van Koten, Gerard'

_publ_section_title
;
 (2,2'-Bipyridyl-<i>N</i>,<i>N</i>')dibromopalladium(II)
;
_journal_issue 8
_journal_name_full 'Acta Crystallographica Section C'
_journal_page_first 1045
_journal_page_last 1047
_journal_paper_doi 10.1107/S0108270197004149
_journal_volume 53
_journal_year 1997
_chemical_formula_moiety '[Pd Br2 (C10 H8 N2)]'
_chemical_formula_sum 'C10 H8 Br2 N2 Pd'
_chemical_formula_weight 422.41
_chemical_name_systematic
;
(Bipyridyl-N,N')dibromopalladium(II)
;
_space_group_IT_number 15
_symmetry_cell_setting monoclinic
_symmetry_space_group_name_Hall '-C 2yc'
_symmetry_space_group_name_H-M 'C 1 2/c 1'
_cell_angle_alpha 90
_cell_angle_beta 111.934(11)
_cell_angle_gamma 90
_cell_formula_units_Z 4
_cell_length_a 16.8637(14)
_cell_length_b 9.3561(6)
_cell_length_c 7.4402(13)
_cell_measurement_reflns_used 25
_cell_measurement_temperature 150
_cell_measurement_theta_max 14
_cell_measurement_theta_min 10
_cell_volume 1088.9(2)
_computing_cell_refinement 'SET4 (de Boer & Duisenberg, 1984)'
_computing_data_collection 'Locally modified CAD4 Software (Enraf-Nonius, 1989)'
_computing_data_reduction 'HELENA (Spek, 1990b)'
_computing_molecular_graphics 'PLATON (Spek, 1990a) and ORTEP (Johnson, 1965)'
_computing_publication_material PLATON
_computing_structure_refinement 'SHELXL96 (Sheldrick, 1996)'
_computing_structure_solution 'SHELXS86 (Sheldrick, 1985)'
_diffrn_ambient_temperature 150
_diffrn_measurement_device_type 'Enraf-Nonius CAD4-T on rotating anode'
_diffrn_measurement_method '\w scans'
_diffrn_radiation_monochromator graphite
_diffrn_radiation_source 'Rotating Anode'
_diffrn_radiation_type 'Mo K\a'
_diffrn_radiation_wavelength 0.71073
_diffrn_reflns_av_R_equivalents 0.067
_diffrn_reflns_limit_h_max 21
_diffrn_reflns_limit_h_min -20
_diffrn_reflns_limit_k_max 0
_diffrn_reflns_limit_k_min -12
_diffrn_reflns_limit_l_max 6
_diffrn_reflns_limit_l_min -9
_diffrn_reflns_number 1663
_diffrn_reflns_reduction_process
;
 ?
;
_diffrn_reflns_theta_max 27.44
_diffrn_reflns_theta_min 2.54
_diffrn_standards_decay_% 0.4
_diffrn_standards_interval_time 60
_diffrn_standards_number 3
_exptl_absorpt_coefficient_mu 9.01
_exptl_absorpt_correction_T_max 0.380
_exptl_absorpt_correction_T_min 0.215
_exptl_absorpt_correction_type
;
analytical
(de Meulenaer & Tompa, 1965)
;
_exptl_crystal_colour orange
_exptl_crystal_density_diffrn 2.577
_exptl_crystal_density_meas ?
_exptl_crystal_description needle
_exptl_crystal_F_000 792
_exptl_crystal_size_max 0.62
_exptl_crystal_size_mid 0.16
_exptl_crystal_size_min 0.12
_refine_diff_density_max 1.147
_refine_diff_density_min -3.261
_refine_ls_abs_structure_Flack none
_refine_ls_extinction_method none
_refine_ls_goodness_of_fit_ref 1.044
_refine_ls_hydrogen_treatment 'H atoms: see text'
_refine_ls_matrix_type full
_refine_ls_number_parameters 69
_refine_ls_number_reflns 1247
_refine_ls_R_factor_gt 0.051
_refine_ls_shift/esd_mean 0.000
_refine_ls_shift/su_max 0.000
_refine_ls_structure_factor_coef Fsqd
_refine_ls_weighting_details 'w = 1/[\s^2^(Fo^2^)+(0.0949P)^2^+0.0887P] where P=(Fo^2^+2Fc^2^)/3'
_refine_ls_weighting_scheme calc
_refine_ls_wR_factor_ref 0.135
_reflns_number_gt 1073
_reflns_number_total 1247
_reflns_threshold_expression 'I >2 \s(I)'
_cod_data_source_file jz1200.cif
_cod_data_source_block s1500a
_cod_depositor_comments
;
The following automatic conversions were performed:
'_symmetry_cell_setting' value 'Monoclinic' changed to 'monoclinic'
according to '/home/saulius/struct/CIF-dictionaries/cif_core.dic'
dictionary named 'cif_core.dic' version 2.4.1 from 2010-06-29.

Automatic conversion script
Id: cif_fix_enum 1527 2010-12-29 10:47:43Z saulius 

The following automatic conversions were performed:

'_symmetry_cell_setting' value 'Monoclinic' changed to 'monoclinic'
according to /home/saulius/struct/CIF-dictionaries/cif_core.dic
dictionary named 'cif_core.dic' version 2.4.1 from 2010-06-29.

Automatic conversion script
Id: cif_fix_values 1715 2011-07-08 13:25:40Z adriana 

The following automatic conversions were performed:

'_exptl_crystal_density_meas' value 'Not measured' was changed to '?'
- the value is perceived as not measured.

Automatic conversion script
Id: cif_fix_values 3008 2015-01-20 13:52:24Z robertas 

The following automatic conversions were performed:

'_refine_ls_weighting_scheme' value 'calc w =
1/[\s^2^(Fo^2^)+(0.0949P)^2^+0.0887P] where P=(Fo^2^+2Fc^2^)/3' was
changed to 'calc'. New tag '_refine_ls_weighting_details' was
created. The value of the new tag was set to 'w =
1/[\s^2^(Fo^2^)+(0.0949P)^2^+0.0887P] where P=(Fo^2^+2Fc^2^)/3'.

Automatic conversion script
Id: cif_fix_values 3143 2015-03-26 13:38:13Z robertas 
;
_cod_original_sg_symbol_H-M 'C 2/c'
_cod_database_code 2006399

loop_
_symmetry_equiv_pos_as_xyz
x,y,z
-x,y,1/2-z
-x,-y,-z
x,-y,1/2+z
1/2+x,1/2+y,z
1/2-x,1/2+y,1/2-z
1/2-x,1/2-y,-z
1/2+x,1/2-y,1/2+z

loop_
_atom_site_aniso_label
_atom_site_aniso_U_11
_atom_site_aniso_U_22
_atom_site_aniso_U_33
_atom_site_aniso_U_12
_atom_site_aniso_U_13
_atom_site_aniso_U_23
Pd .0154(4) .0109(3) .0163(3) .0000 -.0008(2) .0000
Br .0282(4) .0162(4) .0300(4) .0054(2) -.0032(3) .0047(2)
N1 .020(2) .017(3) .017(2) -.003(2) .0018(18) -.003(2)
C1 .020(3) .023(3) .019(3) .000(2) .000(2) .002(2)
C2 .021(3) .035(4) .027(3) -.011(3) .002(2) -.007(3)
C3 .029(3) .027(3) .031(3) -.016(2) .009(2) -.010(2)
C4 .028(3) .018(3) .038(4) -.006(2) .011(3) -.006(3)
C5 .023(3) .011(3) .027(3) .001(2) .008(3) .001(2)

loop_
_atom_site_label
_atom_site_fract_x
_atom_site_fract_y
_atom_site_fract_z
_atom_site_U_iso_or_equiv
_atom_site_thermal_displace_type
_atom_site_occupancy
Pd 0 -.19766(6) .25000 .0161(2) Uani 1.000
Br .09931(4) -.38060(7) .42583(9) .0289(2) Uani 1.000
N1 .0773(3) -.0302(6) .3859(7) .0195(14) Uani 1.000
C1 .1560(4) -.0391(7) .5239(9) .0228(17) Uani 1.000
C2 .2028(4) .0795(8) .6088(10) .0297(19) Uani 1.000
C3 .1664(5) .2121(8) .5521(10) .0296(17) Uani 1.000
C4 .0859(4) .2230(8) .4113(10) .0284(19) Uani 1.000
C5 .0433(4) .1003(6) .3281(9) .0207(17) Uani 1.000
H11 .1802 -.1309 .5641 .027 Uiso 1.000
H21 .2588 .0705 .7042 .036 Uiso 1.000
H31 .1970 .2960 .6103 .035 Uiso 1.000
H41 .0602 .3139 .3721 .034 Uiso 1.000

loop_
_atom_type_symbol
_atom_type_description
_atom_type_scat_dispersion_real
_atom_type_scat_dispersion_imag
_atom_type_scat_source
Pd Pd -0.9988 1.0072 'International Tables Vol C Tables 4.2.6.8 and 6.1.1.4'
N N 0.0061 0.0033 'International Tables Vol C Tables 4.2.6.8 and 6.1.1.4'
Br Br -0.2901 2.4595 'International Tables Vol C Tables 4.2.6.8 and 6.1.1.4'
H H 0.0000 0.0000 'International Tables Vol C Tables 4.2.6.8 and 6.1.1.4'
C C 0.0033 0.0016 'International Tables Vol C Tables 4.2.6.8 and 6.1.1.4'

loop_
_geom_angle_atom_site_label_1
_geom_angle_atom_site_label_2
_geom_angle_atom_site_label_3
_geom_angle_site_symmetry_3
_geom_angle
_geom_angle_publ_flag
Br Pd N1 . 95.18(15) yes
Br Pd Br 2_555 89.50(3) yes
Br Pd N1 2_555 175.31(15) yes
N1 Pd N1 2_555 80.1(2) yes
Pd N1 C1 . 126.5(5) yes
Pd N1 C5 . 114.8(4) yes
C1 N1 C5 . 118.7(6) yes
N1 C1 C2 . 122.4(6) yes
C1 C2 C3 . 118.3(7) no
C2 C3 C4 . 120.0(7) no
C3 C4 C5 . 118.9(7) no
N1 C5 C4 . 121.6(6) yes
N1 C5 C5 2_555 115.2(5) yes
C4 C5 C5 2_555 123.2(6) no
N1 C1 H11 . 118.83 no
C2 C1 H11 . 118.74 no
C1 C2 H21 . 120.86 no
C3 C2 H21 . 120.88 no
C2 C3 H31 . 120.00 no
C4 C3 H31 . 119.98 no
C3 C4 H41 . 120.54 no
C5 C4 H41 . 120.56 no

loop_
_geom_bond_atom_site_label_1
_geom_bond_atom_site_label_2
_geom_bond_site_symmetry_1
_geom_bond_site_symmetry_2
_geom_bond_distance
_geom_bond_publ_flag
Pd Br . . 2.4102(9) yes
Pd N1 . . 2.047(5) yes
N1 C1 . . 1.343(8) yes
N1 C5 . . 1.349(8) yes
C1 C2 . . 1.371(10) no
C2 C3 . . 1.379(11) no
C3 C4 . . 1.374(11) no
C4 C5 . . 1.373(9) no
C5 C5 . 2_555 1.488(9) no
C1 H11 . . .9500 no
C2 H21 . . .9497 no
C3 H31 . . .9503 no
C4 H41 . . .9496 no

loop_
_geom_torsion_atom_site_label_1
_geom_torsion_atom_site_label_2
_geom_torsion_atom_site_label_3
_geom_torsion_atom_site_label_4
_geom_torsion_site_symmetry_1
_geom_torsion_site_symmetry_3
_geom_torsion_site_symmetry_4
_geom_torsion
_geom_torsion_publ_flag
Br Pd N1 C1 . . . 0.3(6) no
Br Pd N1 C5 . . . -179.2(4) no
N1 Pd N1 C1 2_555 . . -179.9(7) no
N1 Pd N1 C5 2_555 . . 0.6(4) no
Pd N1 C1 C2 . . . -179.1(5) no
C5 N1 C1 C2 . . . 0.4(9) no
Pd N1 C5 C5 . . 2_555 -1.7(7) no
C1 N1 C5 C5 . . 2_555 178.8(6) no
Pd N1 C5 C4 . . . 177.3(5) no
C1 N1 C5 C4 . . . -2.2(10) no
N1 C1 C2 C3 . . . 1.3(11) no
C1 C2 C3 C4 . . . -1.2(11) no
C2 C3 C4 C5 . . . -0.5(11) no
C3 C4 C5 N1 . . . 2.3(11) no
C3 C4 C5 C5 . . 2_555 -178.8(7) no
N1 C5 C5 N1 . 2_555 2_555 2.2(9) no
N1 C5 C5 C4 . 2_555 2_555 -176.7(6) no
C4 C5 C5 N1 . 2_555 2_555 -176.7(6) no
C4 C5 C5 C4 . 2_555 2_555 4.3(11) no
